data_4083417
loop_
_publ_author_name
'Jian, Zhongbao'
'Wucher, Philipp'
'Mecking, Stefan'

_publ_section_title
;
 Heterocycle-Substituted Phosphinesulfonato Palladium(II) Complexes for
 Insertion Copolymerization of Methyl Acrylate
;
_journal_issue 11
_journal_name_full Organometallics
_journal_page_first 2879
_journal_paper_doi 10.1021/om500400a
_journal_volume 33
_journal_year 2014
_chemical_formula_moiety 'C17 H19 Cl Li O6 P Pd S2'
_chemical_formula_sum 'C17 H19 Cl Li O6 P Pd S2'
_chemical_formula_weight 563.20
_chemical_name_systematic
; 
 ? 
;
_space_group_IT_number 2
_symmetry_cell_setting triclinic
_symmetry_space_group_name_Hall '-P 1'
_symmetry_space_group_name_H-M 'P -1'
_atom_sites_solution_hydrogens geom
_atom_sites_solution_primary direct
_atom_sites_solution_secondary difmap
_audit_creation_method SHELXL-97
_cell_angle_alpha 98.35
_cell_angle_beta 95.62
_cell_angle_gamma 93.17
_cell_formula_units_Z 4
_cell_length_a 12.532
_cell_length_b 13.562
_cell_length_c 13.986
_cell_measurement_reflns_used 2899
_cell_measurement_temperature 100(2)
_cell_measurement_theta_max 27.58
_cell_measurement_theta_min 2.20
_cell_volume 2334.703
_computing_cell_refinement 'STOE X-AREA'
_computing_data_collection 'STOE X-AREA'
_computing_data_reduction 'STOE X-RED32'
_computing_structure_refinement 'SHELXL-97 (Sheldrick, 1997)'
_computing_structure_solution 'SHELXS-97 (Sheldrick, 1990)'
_diffrn_ambient_temperature 100(2)
_diffrn_detector_area_resol_mean 6.67
_diffrn_measured_fraction_theta_full 0.988
_diffrn_measured_fraction_theta_max 0.988
_diffrn_measurement_device_type 'STOE IPDS 2T'
_diffrn_measurement_method 'rotation method'
_diffrn_radiation_monochromator graphite
_diffrn_radiation_source 'fine-focus sealed tube'
_diffrn_radiation_type MoK\a
_diffrn_radiation_wavelength 0.71073
_diffrn_reflns_av_R_equivalents 0.0484
_diffrn_reflns_av_sigmaI/netI 0.0395
_diffrn_reflns_limit_h_max 16
_diffrn_reflns_limit_h_min -16
_diffrn_reflns_limit_k_max 17
_diffrn_reflns_limit_k_min -17
_diffrn_reflns_limit_l_max 17
_diffrn_reflns_limit_l_min -17
_diffrn_reflns_number 34379
_diffrn_reflns_theta_full 27.20
_diffrn_reflns_theta_max 27.20
_diffrn_reflns_theta_min 1.48
_exptl_absorpt_coefficient_mu 1.185
_exptl_absorpt_correction_T_max 0.8997
_exptl_absorpt_correction_T_min 0.7075
_exptl_absorpt_correction_type integration
_exptl_absorpt_process_details 'STOE X-RED32'
_exptl_crystal_colour colorless
_exptl_crystal_density_diffrn 1.602
_exptl_crystal_density_method 'not measured'
_exptl_crystal_description needle
_exptl_crystal_F_000 1128
_exptl_crystal_size_max 0.3
_exptl_crystal_size_mid 0.1
_exptl_crystal_size_min 0.05
_refine_diff_density_max 1.123
_refine_diff_density_min -1.061
_refine_diff_density_rms 0.093
_refine_ls_extinction_method none
_refine_ls_goodness_of_fit_ref 1.027
_refine_ls_hydrogen_treatment mixed
_refine_ls_matrix_type full
_refine_ls_number_parameters 593
_refine_ls_number_reflns 10284
_refine_ls_number_restraints 0
_refine_ls_restrained_S_all 1.027
_refine_ls_R_factor_all 0.0538
_refine_ls_R_factor_gt 0.0387
_refine_ls_shift/su_max 0.001
_refine_ls_shift/su_mean 0.000
_refine_ls_structure_factor_coef Fsqd
_refine_ls_weighting_details 'calc w=1/[\s^2^(Fo^2^)+(0.0532P)^2^+1.3877P] where P=(Fo^2^+2Fc^2^)/3'
_refine_ls_weighting_scheme calc
_refine_ls_wR_factor_gt 0.0915
_refine_ls_wR_factor_ref 0.0967
_reflns_number_gt 8306
_reflns_number_total 10284
_reflns_threshold_expression >2sigma(I)
_cod_data_source_file om500400a_si_002.cif
_cod_data_source_block 1a-LiCl-dmso
_cod_depositor_comments 'Adding full bibliography for 4083417--4083420.cif.'
_cod_original_cell_volume 2334.9
_cod_original_sg_symbol_H-M P-1
_cod_database_code 4083417

loop_
_symmetry_equiv_pos_as_xyz
'x, y, z'
'-x, -y, -z'

loop_
_atom_site_label
_atom_site_type_symbol
_atom_site_fract_x
_atom_site_fract_y
_atom_site_fract_z
_atom_site_U_iso_or_equiv
_atom_site_adp_type
_atom_site_occupancy
_atom_site_symmetry_multiplicity
_atom_site_calc_flag
_atom_site_refinement_flags
_atom_site_disorder_assembly
_atom_site_disorder_group
C1 C 0.1908(3) 0.1967(3) 0.1712(2) 0.0292(7) Uani 1 1 d . . .
C2 C 0.1289(3) 0.2012(2) 0.0820(2) 0.0299(7) Uani 1 1 d . . .
C3 C 0.0297(3) 0.1476(3) 0.0633(3) 0.0410(9) Uani 1 1 d . . .
H3A H -0.0131 0.1495 0.0037 0.049 Uiso 1 1 calc R . .
C4 C -0.0086(4) 0.0911(4) 0.1301(4) 0.0539(12) Uani 1 1 d . . .
H4A H -0.0765 0.0546 0.1157 0.065 Uiso 1 1 calc R . .
C5 C 0.0523(4) 0.0883(4) 0.2170(3) 0.0522(11) Uani 1 1 d . . .
H5A H 0.0261 0.0501 0.2626 0.063 Uiso 1 1 calc R . .
C6 C 0.1514(3) 0.1411(3) 0.2380(3) 0.0391(9) Uani 1 1 d . . .
H6A H 0.1928 0.1395 0.2983 0.047 Uiso 1 1 calc R . .
C7 C 0.0484(3) 0.3017(2) -0.0726(2) 0.0286(7) Uani 1 1 d . . .
C8 C -0.0146(3) 0.2575(3) -0.1535(3) 0.0396(9) Uani 1 1 d . . .
H8A H -0.0016 0.1984 -0.1949 0.048 Uiso 1 1 calc R . .
C9 C -0.1043(3) 0.3173(3) -0.1643(3) 0.0410(9) Uani 1 1 d . . .
H9A H -0.1630 0.3053 -0.2138 0.049 Uiso 1 1 calc R . .
C10 C -0.0894(3) 0.3931(3) -0.0912(3) 0.0390(9) Uani 1 1 d . . .
H10A H -0.1371 0.4447 -0.0806 0.047 Uiso 1 1 calc R . .
C11 C 0.2285(3) 0.1937(3) -0.0980(2) 0.0308(7) Uani 1 1 d . . .
C12 C 0.3259(3) 0.1958(3) -0.1311(3) 0.0356(8) Uani 1 1 d . . .
H12A H 0.3848 0.2434 -0.1085 0.043 Uiso 1 1 calc R . .
C13 C 0.3234(4) 0.1131(3) -0.2065(3) 0.0427(9) Uani 1 1 d . . .
H13A H 0.3804 0.0948 -0.2440 0.051 Uiso 1 1 calc R . .
C14 C 0.2262(4) 0.0661(3) -0.2146(3) 0.0421(9) Uani 1 1 d . . .
H14A H 0.2028 0.0080 -0.2599 0.051 Uiso 1 1 calc R . .
C15 C 0.2603(3) 0.4517(3) -0.0817(3) 0.0367(8) Uani 1 1 d . . .
H15A H 0.3243 0.4383 -0.1152 0.044 Uiso 1 1 calc R . .
H15B H 0.2498 0.5234 -0.0744 0.044 Uiso 1 1 calc R . .
H15C H 0.1973 0.4144 -0.1198 0.044 Uiso 1 1 calc R . .
C19 C -0.1905(3) 0.2880(3) 0.2811(2) 0.0291(7) Uani 1 1 d . . .
C20 C -0.1101(3) 0.3058(3) 0.3609(2) 0.0282(7) Uani 1 1 d . . .
C21 C -0.0129(3) 0.3557(3) 0.3496(3) 0.0347(8) Uani 1 1 d . . .
H21A H 0.0424 0.3674 0.4022 0.042 Uiso 1 1 calc R . .
C22 C 0.0040(3) 0.3886(3) 0.2621(3) 0.0417(9) Uani 1 1 d . . .
H22A H 0.0710 0.4216 0.2550 0.050 Uiso 1 1 calc R . .
C23 C -0.0765(3) 0.3732(3) 0.1859(3) 0.0442(10) Uani 1 1 d . . .
H23A H -0.0656 0.3972 0.1268 0.053 Uiso 1 1 calc R . .
C24 C -0.1732(3) 0.3228(3) 0.1953(3) 0.0384(9) Uani 1 1 d . . .
H24A H -0.2282 0.3121 0.1423 0.046 Uiso 1 1 calc R . .
C25 C 0.0034(3) 0.2826(3) 0.5440(2) 0.0317(7) Uani 1 1 d . . .
C26 C 0.0490(3) 0.3487(3) 0.6202(3) 0.0353(8) Uani 1 1 d . . .
H26A H 0.0193 0.4068 0.6502 0.042 Uiso 1 1 calc R . .
C27 C 0.1521(3) 0.3132(4) 0.6467(3) 0.0455(10) Uani 1 1 d . . .
H27A H 0.2034 0.3425 0.6990 0.055 Uiso 1 1 calc R . .
C28 C 0.1620(4) 0.2310(4) 0.5837(3) 0.0521(11) Uani 1 1 d . . .
H28A H 0.2235 0.1931 0.5834 0.063 Uiso 1 1 calc R . .
C29 C -0.1877(3) 0.3761(3) 0.5368(2) 0.0274(7) Uani 1 1 d . . .
C30 C -0.2081(3) 0.4659(3) 0.5110(2) 0.0302(7) Uani 1 1 d . . .
H30A H -0.1917 0.4893 0.4530 0.036 Uiso 1 1 calc R . .
C31 C -0.2588(3) 0.5190(3) 0.5877(3) 0.0346(8) Uani 1 1 d . . .
H31A H -0.2829 0.5844 0.5910 0.042 Uiso 1 1 calc R . .
C32 C -0.2656(3) 0.4576(3) 0.6542(3) 0.0370(8) Uani 1 1 d . . .
H32A H -0.2957 0.4738 0.7138 0.044 Uiso 1 1 calc R . .
C33 C -0.1541(4) 0.1148(3) 0.6089(3) 0.0481(11) Uani 1 1 d . . .
H33A H -0.0918 0.0744 0.6053 0.058 Uiso 1 1 calc R . .
H33B H -0.2075 0.0833 0.6438 0.058 Uiso 1 1 calc R . .
H33C H -0.1313 0.1819 0.6435 0.058 Uiso 1 1 calc R . .
C34 C -0.301(3) 0.0222(18) -0.006(2) 0.117(11) Uani 0.50 1 d P . 1
H34A H -0.3562 -0.0328 -0.0278 0.140 Uiso 0.50 1 calc PR . 1
H34B H -0.2941 0.0372 0.0653 0.140 Uiso 0.50 1 calc PR . 1
H34C H -0.2322 0.0027 -0.0274 0.140 Uiso 0.50 1 calc PR . 1
C35 C -0.361(3) 0.065(3) -0.1803(17) 0.109(13) Uani 0.50 1 d P . 1
H35A H -0.4074 0.1045 -0.2185 0.130 Uiso 0.50 1 calc PR . 1
H35B H -0.3961 -0.0015 -0.1824 0.130 Uiso 0.50 1 calc PR . 1
H35C H -0.2921 0.0596 -0.2074 0.130 Uiso 0.50 1 calc PR . 1
C36 C -0.3096(17) 0.0301(15) -0.0101(8) 0.050(5) Uani 0.50 1 d P A 2
H36A H -0.3151 0.0514 0.0591 0.060 Uiso 0.50 1 calc PR A 2
H36B H -0.2485 0.0675 -0.0300 0.060 Uiso 0.50 1 calc PR A 2
H36C H -0.2988 -0.0415 -0.0215 0.060 Uiso 0.50 1 calc PR A 2
C37 C -0.379(3) 0.067(3) -0.180(2) 0.125(15) Uani 0.50 1 d P A 2
H37C H -0.3382 0.0111 -0.2064 0.150 Uiso 0.50 1 calc PR A 2
H37B H -0.3353 0.1296 -0.1752 0.150 Uiso 0.50 1 calc PR A 2
H37A H -0.4450 0.0686 -0.2234 0.150 Uiso 0.50 1 calc PR A 2
C38 C 0.4869(5) 0.3572(3) 0.5849(2) 0.0581(15) Uani 1 1 d . . .
C39 C 0.4468(4) 0.4599(3) 0.6388(3) 0.0441(10) Uani 1 1 d . . .
H39A H 0.3753 0.4471 0.6590 0.053 Uiso 1 1 calc R . .
H39B H 0.4434 0.5092 0.5939 0.053 Uiso 1 1 calc R . .
H39C H 0.4974 0.4858 0.6960 0.053 Uiso 1 1 calc R . .
C40 C 0.4935(5) 0.2791(4) 0.6515(3) 0.0623(14) Uani 1 1 d . . .
H40A H 0.5099 0.2155 0.6148 0.075 Uiso 1 1 calc R . .
H40B H 0.4246 0.2707 0.6779 0.075 Uiso 1 1 calc R . .
H40C H 0.5504 0.3005 0.7049 0.075 Uiso 1 1 calc R . .
O1 O 0.3104(2) 0.36400(17) 0.19446(16) 0.0296(5) Uani 1 1 d . . .
O2 O 0.3854(2) 0.20962(19) 0.13016(18) 0.0325(5) Uani 1 1 d . . .
O3 O 0.3542(2) 0.2452(2) 0.30055(17) 0.0343(6) Uani 1 1 d . . .
O4 O 0.0037(2) 0.38674(19) -0.03348(17) 0.0342(6) Uani 1 1 d . . .
O5 O 0.1645(2) 0.11290(19) -0.14879(19) 0.0389(6) Uani 1 1 d . . .
O6 O 0.4637(3) 0.3395(3) 0.4999(2) 0.0505(8) Uani 1 1 d . . .
O7 O 0.4840(3) 0.1019(3) 0.3962(3) 0.0503(8) Uani 1 1 d . . .
H36 H 0.537(5) 0.071(4) 0.403(4) 0.062(17) Uiso 1 1 d . . .
H38 H 0.443(5) 0.084(4) 0.424(4) 0.066(19) Uiso 1 1 d . . .
O8 O -0.2878(2) 0.12741(17) 0.32334(16) 0.0298(5) Uani 1 1 d . . .
O9 O -0.3774(2) 0.28198(18) 0.34759(17) 0.0307(5) Uani 1 1 d . . .
O10 O -0.3625(2) 0.19516(19) 0.18489(17) 0.0355(6) Uani 1 1 d . . .
O11 O 0.0707(2) 0.2091(2) 0.5195(2) 0.0470(7) Uani 1 1 d . . .
O12 O -0.2238(2) 0.36887(19) 0.62514(17) 0.0335(6) Uani 1 1 d . . .
O13 O -0.4411(3) 0.1532(2) -0.03202(19) 0.0471(7) Uani 1 1 d . . .
O14 O -0.4544(2) 0.3644(2) 0.0745(2) 0.0413(7) Uani 1 1 d . . .
H45 H -0.439(4) 0.372(4) 0.025(4) 0.051(15) Uiso 1 1 d . . .
H46 H -0.490(5) 0.413(4) 0.105(4) 0.068(17) Uiso 1 1 d . . .
P1 P 0.17266(7) 0.27656(6) -0.00832(6) 0.02572(18) Uani 1 1 d . . .
P2 P -0.12850(7) 0.26887(6) 0.47929(6) 0.02632(18) Uani 1 1 d . . .
Pd1 Pd 0.28039(2) 0.408521(18) 0.051522(17) 0.02463(7) Uani 1 1 d . . .
Pd2 Pd -0.22012(2) 0.124702(19) 0.472384(17) 0.02814(8) Uani 1 1 d . . .
S1 S 0.32100(7) 0.25802(6) 0.20160(6) 0.02690(17) Uani 1 1 d . . .
S2 S -0.31518(7) 0.21906(6) 0.28481(6) 0.02708(17) Uani 1 1 d . . .
S3 S -0.3382(4) 0.1274(3) -0.0548(3) 0.0895(12) Uani 0.50 1 d P . 1
S4 S -0.4110(5) 0.0498(5) -0.0683(3) 0.1256(18) Uani 0.50 1 d P A 2
Cl1 Cl 0.39156(7) 0.55628(6) 0.11448(6) 0.03184(18) Uani 1 1 d . . .
Cl2 Cl -0.32303(8) -0.02825(7) 0.46689(7) 0.0376(2) Uani 1 1 d . . .
Li1 Li 0.4833(5) 0.2415(5) 0.3878(4) 0.0345(13) Uani 1 1 d . . .
Li2 Li -0.4720(5) 0.2276(5) 0.0896(4) 0.0353(13) Uani 1 1 d . . .

loop_
_atom_site_aniso_label
_atom_site_aniso_U_11
_atom_site_aniso_U_22
_atom_site_aniso_U_33
_atom_site_aniso_U_23
_atom_site_aniso_U_13
_atom_site_aniso_U_12
C1 0.0291(18) 0.0274(17) 0.0321(17) 0.0085(13) 0.0034(14) 0.0016(14)
C2 0.0317(19) 0.0235(16) 0.0340(17) 0.0039(13) 0.0013(14) 0.0035(14)
C3 0.041(2) 0.041(2) 0.040(2) 0.0124(17) -0.0061(17) -0.0049(17)
C4 0.045(3) 0.056(3) 0.062(3) 0.030(2) -0.009(2) -0.016(2)
C5 0.045(3) 0.058(3) 0.056(3) 0.031(2) -0.002(2) -0.013(2)
C6 0.038(2) 0.040(2) 0.041(2) 0.0169(17) -0.0002(16) -0.0005(17)
C7 0.0351(19) 0.0242(16) 0.0256(16) 0.0010(12) 0.0018(13) 0.0042(14)
C8 0.047(2) 0.0315(19) 0.0352(19) -0.0032(15) -0.0133(16) 0.0080(17)
C9 0.039(2) 0.045(2) 0.0365(19) 0.0051(16) -0.0123(16) 0.0065(18)
C10 0.035(2) 0.047(2) 0.0350(19) 0.0066(16) -0.0019(15) 0.0175(18)
C11 0.037(2) 0.0256(17) 0.0285(16) 0.0021(13) -0.0012(14) 0.0035(14)
C12 0.036(2) 0.038(2) 0.0332(18) 0.0047(15) 0.0031(15) 0.0091(16)
C13 0.049(3) 0.046(2) 0.036(2) 0.0053(17) 0.0113(17) 0.017(2)
C14 0.054(3) 0.034(2) 0.037(2) -0.0042(16) 0.0105(18) 0.0109(19)
C15 0.044(2) 0.037(2) 0.0297(17) 0.0126(15) -0.0020(15) -0.0059(17)
C19 0.0305(19) 0.0322(18) 0.0261(16) 0.0055(13) 0.0050(13) 0.0090(14)
C20 0.0272(18) 0.0323(18) 0.0257(15) 0.0030(13) 0.0041(13) 0.0089(14)
C21 0.032(2) 0.041(2) 0.0329(18) 0.0064(15) 0.0051(14) 0.0058(16)
C22 0.035(2) 0.052(2) 0.042(2) 0.0120(18) 0.0130(17) 0.0041(18)
C23 0.043(2) 0.059(3) 0.0341(19) 0.0174(18) 0.0081(17) 0.006(2)
C24 0.036(2) 0.050(2) 0.0310(18) 0.0110(16) 0.0042(15) 0.0067(18)
C25 0.033(2) 0.0313(18) 0.0305(17) 0.0028(14) 0.0009(14) 0.0103(15)
C26 0.032(2) 0.037(2) 0.0355(18) 0.0012(15) 0.0044(15) 0.0036(16)
C27 0.030(2) 0.062(3) 0.041(2) 0.0038(19) -0.0068(16) 0.0032(19)
C28 0.038(2) 0.058(3) 0.059(3) 0.008(2) -0.008(2) 0.020(2)
C29 0.0255(17) 0.0330(18) 0.0233(15) 0.0018(13) 0.0029(12) 0.0051(14)
C30 0.0295(18) 0.0326(18) 0.0294(16) 0.0037(14) 0.0054(13) 0.0079(14)
C31 0.035(2) 0.0315(18) 0.0372(19) 0.0006(15) 0.0044(15) 0.0116(15)
C32 0.038(2) 0.041(2) 0.0334(18) 0.0024(15) 0.0093(15) 0.0136(17)
C33 0.066(3) 0.045(2) 0.0317(19) 0.0150(17) -0.0090(19) -0.004(2)
C34 0.13(2) 0.051(13) 0.147(19) -0.011(11) -0.068(14) 0.013(12)
C35 0.16(3) 0.16(3) 0.034(10) 0.052(14) 0.028(11) 0.11(2)
C36 0.081(11) 0.057(9) 0.016(4) 0.005(4) 0.004(5) 0.048(8)
C37 0.114(17) 0.21(3) 0.053(12) -0.015(13) 0.015(10) 0.13(2)
C38 0.137(5) 0.0167(16) 0.0104(15) -0.0001(12) -0.028(2) -0.020(2)
C39 0.045(2) 0.054(3) 0.0317(19) -0.0012(17) 0.0032(17) 0.009(2)
C40 0.095(4) 0.042(2) 0.043(2) 0.0056(19) -0.011(2) -0.020(3)
O1 0.0372(14) 0.0262(12) 0.0246(11) 0.0039(9) -0.0005(10) 0.0012(10)
O2 0.0312(14) 0.0322(13) 0.0347(13) 0.0041(10) 0.0061(10) 0.0049(10)
O3 0.0332(14) 0.0417(14) 0.0295(12) 0.0122(11) -0.0008(10) 0.0043(11)
O4 0.0347(14) 0.0383(14) 0.0278(12) -0.0018(10) -0.0017(10) 0.0139(11)
O5 0.0427(16) 0.0280(13) 0.0423(14) -0.0077(11) 0.0059(12) 0.0027(11)
O6 0.0531(19) 0.069(2) 0.0324(14) 0.0088(13) 0.0077(13) 0.0237(16)
O7 0.0392(19) 0.0495(19) 0.069(2) 0.0296(16) 0.0076(16) 0.0073(15)
O8 0.0380(14) 0.0246(12) 0.0258(11) 0.0034(9) -0.0032(10) 0.0075(10)
O9 0.0299(13) 0.0273(12) 0.0343(12) 0.0004(10) 0.0051(10) 0.0049(10)
O10 0.0412(15) 0.0382(14) 0.0252(12) 0.0024(10) -0.0054(10) 0.0070(12)
O11 0.0412(17) 0.0457(17) 0.0506(16) -0.0047(13) -0.0039(13) 0.0183(13)
O12 0.0414(15) 0.0345(13) 0.0270(12) 0.0048(10) 0.0112(10) 0.0105(11)
O13 0.0516(18) 0.0593(19) 0.0314(13) 0.0036(13) 0.0028(12) 0.0240(15)
O14 0.0405(17) 0.0443(17) 0.0438(16) 0.0157(13) 0.0134(13) 0.0055(13)
P1 0.0291(5) 0.0227(4) 0.0244(4) 0.0016(3) -0.0002(3) 0.0031(3)
P2 0.0285(5) 0.0278(4) 0.0226(4) 0.0028(3) 0.0011(3) 0.0061(3)
Pd1 0.02763(14) 0.02332(13) 0.02218(12) 0.00252(9) 0.00030(9) 0.00163(10)
Pd2 0.03505(16) 0.02555(13) 0.02385(13) 0.00355(9) 0.00144(10) 0.00590(11)
S1 0.0272(4) 0.0277(4) 0.0263(4) 0.0064(3) 0.0010(3) 0.0039(3)
S2 0.0302(4) 0.0269(4) 0.0237(4) 0.0026(3) -0.0001(3) 0.0075(3)
S3 0.096(3) 0.108(3) 0.085(2) 0.044(2) 0.039(2) 0.057(2)
S4 0.119(4) 0.159(5) 0.094(3) -0.012(3) 0.018(3) 0.041(4)
Cl1 0.0385(5) 0.0293(4) 0.0258(4) 0.0020(3) 0.0009(3) -0.0046(3)
Cl2 0.0469(6) 0.0265(4) 0.0402(5) 0.0070(3) 0.0055(4) 0.0037(4)
Li1 0.035(3) 0.040(3) 0.030(3) 0.008(2) 0.003(2) 0.010(3)
Li2 0.037(4) 0.042(3) 0.027(3) 0.006(2) 0.002(2) 0.004(3)

loop_
_atom_type_symbol
_atom_type_description
_atom_type_scat_dispersion_real
_atom_type_scat_dispersion_imag
_atom_type_scat_source
C C 0.0033 0.0016 'International Tables Vol C Tables 4.2.6.8 and 6.1.1.4'
H H 0.0000 0.0000 'International Tables Vol C Tables 4.2.6.8 and 6.1.1.4'
O O 0.0106 0.0060 'International Tables Vol C Tables 4.2.6.8 and 6.1.1.4'
P P 0.1023 0.0942 'International Tables Vol C Tables 4.2.6.8 and 6.1.1.4'
Pd Pd -0.9988 1.0072 'International Tables Vol C Tables 4.2.6.8 and 6.1.1.4'
S S 0.1246 0.1234 'International Tables Vol C Tables 4.2.6.8 and 6.1.1.4'
Cl Cl 0.1484 0.1585 'International Tables Vol C Tables 4.2.6.8 and 6.1.1.4'
Li Li -0.0003 0.0001 'International Tables Vol C Tables 4.2.6.8 and 6.1.1.4'

loop_
_geom_angle_atom_site_label_1
_geom_angle_atom_site_label_2
_geom_angle_atom_site_label_3
_geom_angle
_geom_angle_site_symmetry_1
_geom_angle_site_symmetry_3
C6 C1 C2 120.2(3) . .
C6 C1 S1 117.5(3) . .
C2 C1 S1 122.3(3) . .
C3 C2 C1 118.0(3) . .
C3 C2 P1 118.9(3) . .
C1 C2 P1 123.0(3) . .
C2 C3 C4 121.4(4) . .
C5 C4 C3 119.9(4) . .
C4 C5 C6 120.2(4) . .
C5 C6 C1 120.3(4) . .
C8 C7 O4 109.4(3) . .
C8 C7 P1 135.6(3) . .
O4 C7 P1 115.0(2) . .
C7 C8 C9 106.6(3) . .
C10 C9 C8 106.6(3) . .
C9 C10 O4 110.9(3) . .
C12 C11 O5 109.7(3) . .
C12 C11 P1 131.4(3) . .
O5 C11 P1 118.8(3) . .
C11 C12 C13 106.6(4) . .
C14 C13 C12 107.0(4) . .
C13 C14 O5 110.8(4) . .
C24 C19 C20 120.0(4) . .
C24 C19 S2 117.5(3) . .
C20 C19 S2 122.5(3) . .
C21 C20 C19 118.4(3) . .
C21 C20 P2 118.4(3) . .
C19 C20 P2 123.1(3) . .
C22 C21 C20 120.8(4) . .
C23 C22 C21 120.0(4) . .
C22 C23 C24 120.1(4) . .
C19 C24 C23 120.6(4) . .
C26 C25 O11 110.9(3) . .
C26 C25 P2 132.2(3) . .
O11 C25 P2 116.7(3) . .
C25 C26 C27 105.7(3) . .
C28 C27 C26 106.9(4) . .
C27 C28 O11 110.4(4) . .
C30 C29 O12 109.8(3) . .
C30 C29 P2 133.7(3) . .
O12 C29 P2 116.5(2) . .
C29 C30 C31 106.9(3) . .
C32 C31 C30 106.0(3) . .
C31 C32 O12 111.2(3) . .
O6 C38 C40 124.4(4) . .
O6 C38 C39 116.0(4) . .
C40 C38 C39 111.3(4) . .
S1 O1 Pd1 119.01(13) . .
S1 O2 Li2 138.3(3) . 1_655
S1 O3 Li1 140.5(3) . .
C10 O4 C7 106.6(3) . .
C14 O5 C11 105.9(3) . .
C38 O6 Li1 141.2(4) . .
S2 O8 Pd2 123.86(14) . .
S2 O9 Li1 125.2(2) . 1_455
S2 O10 Li2 144.8(3) . .
C25 O11 C28 106.0(3) . .
C32 O12 C29 106.2(3) . .
S3 O13 S4 54.4(3) . .
S3 O13 Li2 125.2(3) . .
S4 O13 Li2 137.4(3) . .
C11 P1 C7 102.11(16) . .
C11 P1 C2 106.79(16) . .
C7 P1 C2 103.27(17) . .
C11 P1 Pd1 113.07(13) . .
C7 P1 Pd1 115.22(12) . .
C2 P1 Pd1 115.05(12) . .
C29 P2 C25 101.32(16) . .
C29 P2 C20 100.90(15) . .
C25 P2 C20 104.97(17) . .
C29 P2 Pd2 116.00(12) . .
C25 P2 Pd2 116.92(12) . .
C20 P2 Pd2 114.60(12) . .
C15 Pd1 O1 177.16(13) . .
C15 Pd1 P1 87.57(11) . .
O1 Pd1 P1 94.41(7) . .
C15 Pd1 Cl1 91.07(11) . .
O1 Pd1 Cl1 87.02(7) . .
P1 Pd1 Cl1 177.55(3) . .
C33 Pd2 O8 176.90(15) . .
C33 Pd2 P2 89.64(13) . .
O8 Pd2 P2 92.17(7) . .
C33 Pd2 Cl2 90.34(13) . .
O8 Pd2 Cl2 87.92(7) . .
P2 Pd2 Cl2 178.33(3) . .
O3 S1 O2 114.59(15) . .
O3 S1 O1 110.67(15) . .
O2 S1 O1 112.83(14) . .
O3 S1 C1 106.44(16) . .
O2 S1 C1 104.73(16) . .
O1 S1 C1 106.89(15) . .
O10 S2 O9 114.46(15) . .
O10 S2 O8 110.27(15) . .
O9 S2 O8 112.70(14) . .
O10 S2 C19 105.75(16) . .
O9 S2 C19 106.88(15) . .
O8 S2 C19 106.13(16) . .
O10 S2 Li1 100.23(16) . 1_455
O9 S2 Li1 31.82(16) . 1_455
O8 S2 Li1 94.18(16) . 1_455
C19 S2 Li1 138.50(17) . 1_455
O13 S3 C34 111.3(12) . .
O13 S3 C35 104.1(12) . .
C34 S3 C35 95.7(12) . .
O13 S3 Li2 32.1(2) . .
C34 S3 Li2 103.4(11) . .
C35 S3 Li2 136.1(11) . .
C36 S4 O13 108.7(8) . .
C36 S4 C37 107.4(14) . .
O13 S4 C37 99.7(13) . .
O7 Li1 O3 101.5(3) . .
O7 Li1 O6 121.6(3) . .
O3 Li1 O6 103.6(3) . .
O7 Li1 O9 106.9(3) . 1_655
O3 Li1 O9 119.1(3) . 1_655
O6 Li1 O9 105.2(3) . 1_655
O7 Li1 S2 87.3(2) . 1_655
O3 Li1 S2 113.6(3) . 1_655
O6 Li1 S2 126.9(3) . 1_655
O9 Li1 S2 22.93(11) 1_655 1_655
O14 Li2 O10 110.8(3) . .
O14 Li2 O13 105.5(3) . .
O10 Li2 O13 104.6(3) . .
O14 Li2 O2 105.6(3) . 1_455
O10 Li2 O2 111.5(3) . 1_455
O13 Li2 O2 118.7(4) . 1_455
O14 Li2 S3 103.3(3) . .
O10 Li2 S3 84.6(2) . .
O13 Li2 S3 22.75(16) . .
O2 Li2 S3 138.5(3) 1_455 .

loop_
_geom_bond_atom_site_label_1
_geom_bond_atom_site_label_2
_geom_bond_distance
_geom_bond_site_symmetry_2
C1 C6 1.393(5) .
C1 C2 1.414(5) .
C1 S1 1.773(4) .
C2 C3 1.386(5) .
C2 P1 1.842(4) .
C3 C4 1.395(6) .
C4 C5 1.376(6) .
C5 C6 1.382(6) .
C7 C8 1.356(5) .
C7 O4 1.375(4) .
C7 P1 1.796(4) .
C8 C9 1.432(5) .
C9 C10 1.332(6) .
C10 O4 1.366(4) .
C11 C12 1.348(5) .
C11 O5 1.384(4) .
C11 P1 1.782(4) .
C12 C13 1.421(5) .
C13 C14 1.330(6) .
C14 O5 1.368(4) .
C15 Pd1 2.030(3) .
C19 C24 1.384(5) .
C19 C20 1.412(5) .
C19 S2 1.785(4) .
C20 C21 1.395(5) .
C20 P2 1.830(3) .
C21 C22 1.392(5) .
C22 C23 1.378(6) .
C23 C24 1.386(6) .
C25 C26 1.346(5) .
C25 O11 1.369(4) .
C25 P2 1.791(4) .
C26 C27 1.437(5) .
C27 C28 1.335(6) .
C28 O11 1.374(5) .
C29 C30 1.350(5) .
C29 O12 1.371(4) .
C29 P2 1.791(3) .
C30 C31 1.425(5) .
C31 C32 1.341(5) .
C32 O12 1.363(4) .
C33 Pd2 2.031(4) .
C34 S3 1.74(3) .
C35 S3 1.82(3) .
C36 S4 1.499(19) .
C37 S4 1.70(3) .
C38 O6 1.183(4) .
C38 C40 1.508(6) .
C38 C39 1.614(6) .
O1 S1 1.468(2) .
O1 Pd1 2.175(2) .
O2 S1 1.451(3) .
O2 Li2 1.940(7) 1_655
O3 S1 1.444(2) .
O3 Li1 1.937(7) .
O6 Li1 1.947(7) .
O7 Li1 1.914(7) .
O8 S2 1.469(2) .
O8 Pd2 2.179(2) .
O9 S2 1.448(2) .
O9 Li1 1.959(7) 1_455
O10 S2 1.447(2) .
O10 Li2 1.931(7) .
O13 S3 1.408(5) .
O13 S4 1.502(6) .
O13 Li2 1.934(7) .
O14 Li2 1.900(7) .
P1 Pd1 2.1915(9) .
P2 Pd2 2.1967(10) .
Pd1 Cl1 2.3814(9) .
Pd2 Cl2 2.3686(10) .
S2 Li1 3.035(6) 1_455
S3 Li2 2.977(7) .
Li1 O9 1.959(7) 1_655
Li1 S2 3.035(6) 1_655
Li2 O2 1.941(7) 1_455

loop_
_geom_torsion_atom_site_label_1
_geom_torsion_atom_site_label_2
_geom_torsion_atom_site_label_3
_geom_torsion_atom_site_label_4
_geom_torsion
_geom_torsion_site_symmetry_1
_geom_torsion_site_symmetry_4
C6 C1 C2 C3 -1.0(5) . .
S1 C1 C2 C3 177.6(3) . .
C6 C1 C2 P1 177.6(3) . .
S1 C1 C2 P1 -3.8(4) . .
C1 C2 C3 C4 0.1(6) . .
P1 C2 C3 C4 -178.5(4) . .
C2 C3 C4 C5 0.5(8) . .
C3 C4 C5 C6 -0.3(8) . .
C4 C5 C6 C1 -0.6(7) . .
C2 C1 C6 C5 1.2(6) . .
S1 C1 C6 C5 -177.4(4) . .
O4 C7 C8 C9 -1.1(5) . .
P1 C7 C8 C9 179.9(3) . .
C7 C8 C9 C10 0.7(5) . .
C8 C9 C10 O4 -0.1(5) . .
O5 C11 C12 C13 0.3(4) . .
P1 C11 C12 C13 -177.0(3) . .
C11 C12 C13 C14 -0.1(4) . .
C12 C13 C14 O5 -0.2(5) . .
C24 C19 C20 C21 -2.1(5) . .
S2 C19 C20 C21 176.6(3) . .
C24 C19 C20 P2 176.5(3) . .
S2 C19 C20 P2 -4.8(4) . .
C19 C20 C21 C22 0.9(5) . .
P2 C20 C21 C22 -177.8(3) . .
C20 C21 C22 C23 1.0(6) . .
C21 C22 C23 C24 -1.7(7) . .
C20 C19 C24 C23 1.5(6) . .
S2 C19 C24 C23 -177.3(3) . .
C22 C23 C24 C19 0.4(7) . .
O11 C25 C26 C27 -1.1(5) . .
P2 C25 C26 C27 172.8(3) . .
C25 C26 C27 C28 1.7(5) . .
C26 C27 C28 O11 -1.7(5) . .
O12 C29 C30 C31 0.6(4) . .
P2 C29 C30 C31 178.9(3) . .
C29 C30 C31 C32 0.0(4) . .
C30 C31 C32 O12 -0.5(5) . .
C9 C10 O4 C7 -0.5(5) . .
C8 C7 O4 C10 1.0(4) . .
P1 C7 O4 C10 -179.7(3) . .
C13 C14 O5 C11 0.3(4) . .
C12 C11 O5 C14 -0.4(4) . .
P1 C11 O5 C14 177.3(3) . .
C40 C38 O6 Li1 -37.1(10) . .
C39 C38 O6 Li1 177.3(5) . .
C26 C25 O11 C28 0.1(5) . .
P2 C25 O11 C28 -174.8(3) . .
C27 C28 O11 C25 1.0(5) . .
C31 C32 O12 C29 0.9(4) . .
C30 C29 O12 C32 -0.9(4) . .
P2 C29 O12 C32 -179.6(3) . .
C12 C11 P1 C7 128.2(4) . .
O5 C11 P1 C7 -48.9(3) . .
C12 C11 P1 C2 -123.8(4) . .
O5 C11 P1 C2 59.2(3) . .
C12 C11 P1 Pd1 3.8(4) . .
O5 C11 P1 Pd1 -173.3(2) . .
C8 C7 P1 C11 18.8(5) . .
O4 C7 P1 C11 -160.2(3) . .
C8 C7 P1 C2 -91.9(4) . .
O4 C7 P1 C2 89.1(3) . .
C8 C7 P1 Pd1 141.8(4) . .
O4 C7 P1 Pd1 -37.2(3) . .
C3 C2 P1 C11 -82.8(3) . .
C1 C2 P1 C11 98.6(3) . .
C3 C2 P1 C7 24.5(3) . .
C1 C2 P1 C7 -154.2(3) . .
C3 C2 P1 Pd1 150.9(3) . .
C1 C2 P1 Pd1 -27.7(3) . .
C30 C29 P2 C25 102.5(4) . .
O12 C29 P2 C25 -79.3(3) . .
C30 C29 P2 C20 -5.4(4) . .
O12 C29 P2 C20 172.9(3) . .
C30 C29 P2 Pd2 -129.8(4) . .
O12 C29 P2 Pd2 48.4(3) . .
C26 C25 P2 C29 4.4(4) . .
O11 C25 P2 C29 178.0(3) . .
C26 C25 P2 C20 109.1(4) . .
O11 C25 P2 C20 -77.3(3) . .
C26 C25 P2 Pd2 -122.7(4) . .
O11 C25 P2 Pd2 50.9(3) . .
C21 C20 P2 C29 91.2(3) . .
C19 C20 P2 C29 -87.4(3) . .
C21 C20 P2 C25 -13.8(3) . .
C19 C20 P2 C25 167.6(3) . .
C21 C20 P2 Pd2 -143.4(3) . .
C19 C20 P2 Pd2 38.0(3) . .
S1 O1 Pd1 C15 -96(3) . .
S1 O1 Pd1 P1 37.99(16) . .
S1 O1 Pd1 Cl1 -144.00(16) . .
C11 P1 Pd1 C15 66.92(17) . .
C7 P1 Pd1 C15 -49.99(17) . .
C2 P1 Pd1 C15 -170.01(17) . .
C11 P1 Pd1 O1 -111.04(14) . .
C7 P1 Pd1 O1 132.04(14) . .
C2 P1 Pd1 O1 12.03(14) . .
C11 P1 Pd1 Cl1 123.2(7) . .
C7 P1 Pd1 Cl1 6.3(8) . .
C2 P1 Pd1 Cl1 -113.7(7) . .
S2 O8 Pd2 C33 -160(3) . .
S2 O8 Pd2 P2 -34.37(18) . .
S2 O8 Pd2 Cl2 143.97(18) . .
C29 P2 Pd2 C33 -84.19(19) . .
C25 P2 Pd2 C33 35.3(2) . .
C20 P2 Pd2 C33 158.76(19) . .
C29 P2 Pd2 O8 98.32(14) . .
C25 P2 Pd2 O8 -142.16(14) . .
C20 P2 Pd2 O8 -18.72(14) . .
C29 P2 Pd2 Cl2 5.2(12) . .
C25 P2 Pd2 Cl2 124.7(11) . .
C20 P2 Pd2 Cl2 -111.8(11) . .
Li1 O3 S1 O2 39.4(4) . .
Li1 O3 S1 O1 -89.5(4) . .
Li1 O3 S1 C1 154.7(4) . .
Li2 O2 S1 O3 -72.3(4) 1_655 .
Li2 O2 S1 O1 55.6(4) 1_655 .
Li2 O2 S1 C1 171.5(3) 1_655 .
Pd1 O1 S1 O3 172.61(15) . .
Pd1 O1 S1 O2 42.7(2) . .
Pd1 O1 S1 C1 -71.88(19) . .
C6 C1 S1 O3 -7.0(3) . .
C2 C1 S1 O3 174.4(3) . .
C6 C1 S1 O2 114.8(3) . .
C2 C1 S1 O2 -63.8(3) . .
C6 C1 S1 O1 -125.3(3) . .
C2 C1 S1 O1 56.1(3) . .
Li2 O10 S2 O9 12.7(5) . .
Li2 O10 S2 O8 141.0(4) . .
Li2 O10 S2 C19 -104.7(5) . .
Li2 O10 S2 Li1 42.7(5) . 1_455
Li1 O9 S2 O10 68.7(3) 1_455 .
Li1 O9 S2 O8 -58.4(3) 1_455 .
Li1 O9 S2 C19 -174.6(3) 1_455 .
Pd2 O8 S2 O10 -177.62(16) . .
Pd2 O8 S2 O9 -48.3(2) . .
Pd2 O8 S2 C19 68.3(2) . .
Pd2 O8 S2 Li1 -75.1(2) . 1_455
C24 C19 S2 O10 13.0(3) . .
C20 C19 S2 O10 -165.7(3) . .
C24 C19 S2 O9 -109.3(3) . .
C20 C19 S2 O9 71.9(3) . .
C24 C19 S2 O8 130.2(3) . .
C20 C19 S2 O8 -48.5(3) . .
C24 C19 S2 Li1 -113.6(3) . 1_455
C20 C19 S2 Li1 67.6(4) . 1_455
S4 O13 S3 C34 -45.9(9) . .
Li2 O13 S3 C34 81.2(10) . .
S4 O13 S3 C35 56.1(11) . .
Li2 O13 S3 C35 -176.8(11) . .
S4 O13 S3 Li2 -127.1(4) . .
S3 O13 S4 C36 48.1(8) . .
Li2 O13 S4 C36 -57.5(10) . .
S3 O13 S4 C37 -64.1(16) . .
Li2 O13 S4 C37 -169.7(16) . .
S1 O3 Li1 O7 -106.6(4) . .
S1 O3 Li1 O6 126.6(3) . .
S1 O3 Li1 O9 10.3(6) . 1_655
S1 O3 Li1 S2 -14.6(5) . 1_655
C38 O6 Li1 O7 37.4(8) . .
C38 O6 Li1 O3 150.3(6) . .
C38 O6 Li1 O9 -84.0(7) . 1_655
C38 O6 Li1 S2 -75.7(7) . 1_655
S2 O10 Li2 O14 57.9(6) . .
S2 O10 Li2 O13 171.2(3) . .
S2 O10 Li2 O2 -59.3(6) . 1_455
S2 O10 Li2 S3 160.1(4) . .
S3 O13 Li2 O14 87.4(4) . .
S4 O13 Li2 O14 160.8(5) . .
S3 O13 Li2 O10 -29.6(5) . .
S4 O13 Li2 O10 43.9(7) . .
S3 O13 Li2 O2 -154.6(3) . 1_455
S4 O13 Li2 O2 -81.2(6) . 1_455
S4 O13 Li2 S3 73.5(5) . .
O13 S3 Li2 O14 -98.5(4) . .
C34 S3 Li2 O14 152.7(10) . .
C35 S3 Li2 O14 -94.0(15) . .
O13 S3 Li2 O10 151.3(5) . .
C34 S3 Li2 O10 42.6(10) . .
C35 S3 Li2 O10 155.8(15) . .
C34 S3 Li2 O13 -108.8(11) . .
C35 S3 Li2 O13 4.5(15) . .
O13 S3 Li2 O2 34.6(4) . 1_455
C34 S3 Li2 O2 -74.2(11) . 1_455
C35 S3 Li2 O2 39.1(16) . 1_455
